data_1559321
loop_
_publ_author_name
'Fostvedt, Jade I.'
'Grant, Lauren N.'
'Kriegel, Benjamin M.'
'Obenhuber, Andreas H.'
'Lohrey, Trevor D.'
'Bergman, Robert G.'
'Arnold, John'

_publ_section_title
;
 1,2-Addition and cycloaddition reactions of niobium bis(imido) and oxo
 imido complexes
;
_journal_name_full 'Chemical Science'
_journal_paper_doi 10.1039/D0SC03489D
_journal_year 2020
_chemical_formula_moiety 'C78 H118 N8 Nb2 O8, C7 H8'
_chemical_formula_sum 'C85 H126 N8 Nb2 O8'
_chemical_formula_weight 1573.75
_chemical_melting_point 451
_chemical_name_common '[(BDI)Nb(NtBu)(\m-O2CN(tBu)CO2)]2'
_chemical_name_systematic
'bis(\m2-(tert-butyl)iminodicarboxylato)-bis(tert-butyl)imino-bis(N,N?-bis(2,6-diisopropylphenyl)-3,5-dimethyl-B-diketiminato)-diniobium(V) toluene solvate'
_chemical_properties_physical Air-sensitive,Moisture-sensitive,Oxygen-sensitive
_space_group_crystal_system monoclinic
_space_group_IT_number 14
_space_group_name_Hall '-P 2ybc'
_space_group_name_H-M_alt 'P 1 21/c 1'
_atom_sites_solution_hydrogens geom
_audit_creation_date 2020-05-13
_audit_creation_method
;
Olex2 1.2
(compiled May 18 2018 14:05:52 for OlexSys, GUI svn.r5506)
;
_audit_update_record
;
2020-05-15 deposited with the CCDC.	2020-10-08 downloaded from the CCDC.
;
_cell_angle_alpha 90
_cell_angle_beta 111.348(5)
_cell_angle_gamma 90
_cell_formula_units_Z 4
_cell_length_a 17.1406(16)
_cell_length_b 25.100(3)
_cell_length_c 22.772(3)
_cell_measurement_reflns_used 9954
_cell_measurement_temperature 100
_cell_measurement_theta_max 25.30
_cell_measurement_theta_min 2.46
_cell_volume 9125.0(19)
_computing_molecular_graphics 'Olex2 (Dolomanov et al., 2009)'
_computing_publication_material 'Olex2 (Dolomanov et al., 2009)'
_computing_structure_refinement 'ShelXL (Sheldrick, 2015)'
_diffrn_ambient_temperature 100
_diffrn_measured_fraction_theta_full 0.998
_diffrn_measured_fraction_theta_max 0.994
_diffrn_measurement_device_type 'Bruker APEX-II CCD'
_diffrn_measurement_method '\f and \w scans'
_diffrn_radiation_type MoK\a
_diffrn_radiation_wavelength 0.71073
_diffrn_reflns_av_R_equivalents 0.0901
_diffrn_reflns_av_unetI/netI 0.0966
_diffrn_reflns_Laue_measured_fraction_full 0.998
_diffrn_reflns_Laue_measured_fraction_max 0.994
_diffrn_reflns_limit_h_max 20
_diffrn_reflns_limit_h_min -20
_diffrn_reflns_limit_k_max 30
_diffrn_reflns_limit_k_min -30
_diffrn_reflns_limit_l_max 27
_diffrn_reflns_limit_l_min -27
_diffrn_reflns_number 71870
_diffrn_reflns_point_group_measured_fraction_full 0.998
_diffrn_reflns_point_group_measured_fraction_max 0.994
_diffrn_reflns_theta_full 25.242
_diffrn_reflns_theta_max 25.415
_diffrn_reflns_theta_min 1.257
_diffrn_standards_number 0
_exptl_absorpt_coefficient_mu 0.304
_exptl_absorpt_correction_T_max 0.7452
_exptl_absorpt_correction_T_min 0.6712
_exptl_absorpt_correction_type none
_exptl_absorpt_process_details
;
SADABS-2012/1 (Bruker,2012) was used for absorption correction.
wR2(int) was 0.0702 before and 0.0511 after correction.
The Ratio of minimum to maximum transmission is 0.9007.
The \l/2 correction factor is 0.0000.
;
_exptl_crystal_colour orange
_exptl_crystal_colour_primary orange
_exptl_crystal_density_diffrn 1.146
_exptl_crystal_description plate
_exptl_crystal_F_000 3352
_exptl_crystal_recrystallization_method 'Re-crystallisation from solvent: Toluene'
_exptl_crystal_size_max 0.06
_exptl_crystal_size_mid 0.06
_exptl_crystal_size_min 0.04
_platon_squeeze_details
;
TITL bmkxr31_0m in P2(1)/c
CELL   17.1406   25.1000   22.7720     90.00    111.35     90.00
SPGR P21/c
# Solvent Accessible Volume =      1306
# Electrons Found in S.A.V. =       329
# Note: Atoms in Void as Cxxx and Qxxx all others
C101 0.189 0.531 0.752 !       6.39 eA-3
C102 0.754 0.382 0.243 !       5.03 eA-3
C103 0.305 0.892 0.297 !       4.78 eA-3
C104 0.258 0.977 0.313 !       4.48 eA-3
C105 0.317 0.563 0.827 !       4.45 eA-3
C106 0.251 0.936 0.290 !       4.29 eA-3
C107 0.821 0.078 0.781 !       4.09 eA-3
C108 0.141 0.891 0.178 !       4.03 eA-3
C109 0.785 0.366 0.273 !       3.89 eA-3
C110 0.530 0.029 0.481 !       3.72 eA-3
C111 0.900 0.411 0.336 !       3.48 eA-3
C112 0.133 0.946 0.184 !       3.46 eA-3
C113 0.596 0.960 0.528 !       2.91 eA-3
C114 0.458 0.494 0.992 !       2.77 eA-3
C115 0.377 0.489 0.000 !       2.01 eA-3
C116 0.328 0.984 0.499 !       1.91 eA-3
C117 0.340 0.026 0.476 !       1.87 eA-3
C118 0.605 0.037 0.480 !       1.83 eA-3
C119 0.721 0.507 0.159 !       1.15 eA-3
C120 0.543 0.581 0.029 !       0.99 eA-3
C121 0.761 0.994 0.671 !       0.97 eA-3
C122 0.640 0.455 0.109 !       0.94 eA-3
Q123 0.663 0.063 0.453 !       0.90 eA-3
C124 0.326 0.932 0.282 !       0.90 eA-3
C125 0.674 0.424 0.121 !       0.89 eA-3
C126 0.920 0.461 0.344 !       0.87 eA-3
C127 0.631 0.037 0.651 !       0.84 eA-3
C128 0.282 0.983 0.461 !       0.83 eA-3
C129 0.871 0.445 0.261 !       0.81 eA-3
C130 0.757 0.473 0.139 !       0.81 eA-3
C131 0.428 0.937 0.475 !       0.80 eA-3
C132 0.564 0.029 0.523 !       0.77 eA-3
Q133 0.706 0.446 0.111 !       0.77 eA-3
C134 0.294 0.643 0.750 !       0.77 eA-3
C135 0.254 0.028 0.454 !       0.76 eA-3
Q136 0.735 0.163 0.693 !       0.75 eA-3
C137 0.401 0.495 0.945 !       0.75 eA-3
C138 0.096 0.572 0.623 !       0.75 eA-3
C139 0.950 0.061 0.828 !       0.75 eA-3
C140 0.835 0.008 0.709 !       0.74 eA-3
C141 0.205 0.637 0.775 !       0.74 eA-3
C142 0.690 0.133 0.659 !       0.73 eA-3
C143 0.062 0.869 0.155 !       0.73 eA-3
C144 0.640 0.087 0.491 !       0.72 eA-3
Q145 0.537 0.571 0.071 !       0.72 eA-3
C146 0.749 0.492 0.048 !       0.71 eA-3
Q147 0.483 0.945 0.459 !       0.70 eA-3
Q148 0.672 0.021 0.463 !       0.70 eA-3
C149 0.165 0.580 0.670 !       0.70 eA-3
C150 0.390 0.568 0.053 !       0.70 eA-3
Q151 0.152 0.733 0.734 !       0.69 eA-3
C152 0.416 0.580 0.046 !       0.69 eA-3
Q153 0.918 0.131 0.726 !       0.69 eA-3
Q154 0.438 0.226 0.492 !       0.69 eA-3
Q155 0.397 0.577 0.884 !       0.69 eA-3
Q156 0.503 0.601 0.083 !       0.68 eA-3
C157 0.475 0.506 0.953 !       0.68 eA-3
Q158 0.624 0.087 0.698 !       0.68 eA-3
Q159 0.568 0.055 0.640 !       0.68 eA-3
Q160 0.717 0.407 0.158 !       0.68 eA-3
C161 0.287 0.069 0.387 !       0.68 eA-3
Q162 0.482 0.111 0.468 !       0.67 eA-3
Q163 0.156 0.086 0.035 !       0.67 eA-3
Q164 0.620 0.956 0.438 !       0.67 eA-3
Q165 0.036 0.554 0.584 !       0.67 eA-3
Q166 0.070 0.460 0.258 !       0.66 eA-3
C167 0.475 0.585 0.037 !       0.65 eA-3
Q168 0.294 0.532 0.773 !       0.65 eA-3
Q169 0.620 0.680 0.345 !       0.65 eA-3
Q170 0.596 0.580 0.002 !       0.65 eA-3
C171 0.661 0.454 0.033 !       0.65 eA-3
Q172 0.026 0.250 0.136 !       0.65 eA-3
Q173 0.382 0.412 0.971 !       0.65 eA-3
Q174 0.753 0.351 0.149 !       0.65 eA-3
C175 0.455 0.530 0.073 !       0.64 eA-3
Q176 0.369 0.546 0.796 !       0.64 eA-3
Q177 0.769 0.635 0.538 !       0.64 eA-3
Q178 0.531 0.030 0.359 !       0.64 eA-3
Q179 0.818 0.041 0.844 !       0.63 eA-3
C180 0.720 0.515 0.074 !       0.63 eA-3
Q181 0.297 0.014 0.313 !       0.63 eA-3
Q182 0.409 0.555 0.115 !       0.63 eA-3
C183 0.211 0.593 0.799 !       0.63 eA-3
Q184 0.036 0.585 0.314 !       0.63 eA-3
Q185 0.737 0.313 0.055 !       0.62 eA-3
Q186 0.145 0.498 0.650 !       0.62 eA-3
Q187 0.555 0.453 0.407 !       0.62 eA-3
C188 0.145 0.970 0.116 !       0.62 eA-3
Q189 0.607 0.219 0.548 !       0.62 eA-3
C190 0.731 0.017 0.593 !       0.62 eA-3
Q191 0.018 0.694 0.329 !       0.62 eA-3
Q192 0.480 0.960 0.426 !       0.61 eA-3
Q193 0.320 0.149 0.139 !       0.61 eA-3
Q194 0.671 0.601 0.128 !       0.61 eA-3
Q195 0.248 0.188 0.219 !       0.61 eA-3
Q196 0.733 0.429 0.117 !       0.61 eA-3
C197 0.384 0.479 0.918 !       0.61 eA-3
Q198 0.302 0.905 0.414 !       0.61 eA-3
C199 0.134 0.834 0.198 !       0.60 eA-3
;
_refine_diff_density_max 0.648
_refine_diff_density_min -0.574
_refine_diff_density_rms 0.086
_refine_ls_extinction_method none
_refine_ls_goodness_of_fit_ref 1.022
_refine_ls_hydrogen_treatment constr
_refine_ls_matrix_type full
_refine_ls_number_parameters 961
_refine_ls_number_reflns 16734
_refine_ls_number_restraints 0
_refine_ls_restrained_S_all 1.022
_refine_ls_R_factor_all 0.0901
_refine_ls_R_factor_gt 0.0494
_refine_ls_shift/su_max 0.001
_refine_ls_shift/su_mean 0.000
_refine_ls_structure_factor_coef Fsqd
_refine_ls_weighting_details 'w=1/[\s^2^(Fo^2^)+(0.0468P)^2^+2.3240P] where P=(Fo^2^+2Fc^2^)/3'
_refine_ls_weighting_scheme calc
_refine_ls_wR_factor_gt 0.1038
_refine_ls_wR_factor_ref 0.1179
_reflns_Friedel_coverage 0.000
_reflns_number_gt 11211
_reflns_number_total 16734
_reflns_threshold_expression 'I > 2\s(I)'
_cod_data_source_file d0sc03489d2.cif
_cod_data_source_block bmkxr31_sq
_cod_original_cell_volume 9125.1(17)
_cod_database_code 1559321
_shelx_shelxl_version_number 2018/3
_shelx_space_group_comment
;
The symmetry employed for this shelxl refinement is uniquely defined
by the following loop, which should always be used as a source of
symmetry information in preference to the above space-group names.
They are only intended as comments.
;
_olex2_refinement_description
;
1. Fixed Uiso
 At 1.2 times of:
  All C(H) groups
 At 1.5 times of:
  All C(H,H,H) groups
2.a Ternary CH refined with riding coordinates:
 C12(H12), C15(H15), C24(H24), C27(H27), C51(H51), C54(H54), C63(H63), C66(H66)
2.b Aromatic/amide H refined with riding coordinates:
 C2(H2), C8(H8), C9(H9), C10(H10), C20(H20), C21(H21), C22(H22), C41(H41),
 C47(H47), C48(H48), C49(H49), C59(H59), C60(H60), C61(H61), C81(H81), C82(H82),
  C83(H83), C84(H84), C85(H85)
2.c Idealised Me refined as rotating group:
 C4(H4A,H4B,H4C), C5(H5A,H5B,H5C), C13(H13A,H13B,H13C), C14(H14A,H14B,H14C),
 C16(H16A,H16B,H16C), C17(H17A,H17B,H17C), C25(H25A,H25B,H25C), C26(H26A,H26B,
 H26C), C28(H28A,H28B,H28C), C29(H29A,H29B,H29C), C31(H31A,H31B,H31C), C32(H32A,
 H32B,H32C), C33(H33A,H33B,H33C), C37(H37A,H37B,H37C), C38(H38A,H38B,H38C),
 C39(H39A,H39B,H39C), C43(H43A,H43B,H43C), C44(H44A,H44B,H44C), C52(H52A,H52B,
 H52C), C53(H53A,H53B,H53C), C55(H55A,H55B,H55C), C56(H56A,H56B,H56C), C64(H64A,
 H64B,H64C), C65(H65A,H65B,H65C), C67(H67A,H67B,H67C), C68(H68A,H68B,H68C),
 C70(H70A,H70B,H70C), C71(H71A,H71B,H71C), C72(H72A,H72B,H72C), C76(H76A,H76B,
 H76C), C77(H77A,H77B,H77C), C78(H78A,H78B,H78C), C79(H79A,H79B,H79C)
;
_platon_squeeze_void_probe_radius 1.20
_olex2_submission_special_instructions 'No special instructions were received'

loop_
_space_group_symop_operation_xyz
'x, y, z'
'-x, y+1/2, -z+1/2'
'-x, -y, -z'
'x, -y-1/2, z-1/2'

loop_
_atom_site_label
_atom_site_type_symbol
_atom_site_fract_x
_atom_site_fract_y
_atom_site_fract_z
_atom_site_U_iso_or_equiv
_atom_site_adp_type
_atom_site_occupancy
_atom_site_site_symmetry_order
_atom_site_calc_flag
_atom_site_refinement_flags_posn
_atom_site_refinement_flags_adp
_atom_site_refinement_flags_occupancy
_atom_site_disorder_assembly
_atom_site_disorder_group
C1 C -0.1409(2) 0.31393(14) 0.10459(18) 0.0157(8) Uani 1 1 d . . . . .
C2 C -0.1547(2) 0.27856(14) 0.14777(18) 0.0151(9) Uani 1 1 d . . . . .
H2 H -0.184240 0.293039 0.172169 0.018 Uiso 1 1 calc R . . . .
C3 C -0.1311(2) 0.22523(14) 0.15991(18) 0.0135(8) Uani 1 1 d . . . . .
C4 C -0.2048(2) 0.35838(16) 0.0825(2) 0.0265(10) Uani 1 1 d . . . . .
H4A H -0.199406 0.382027 0.118047 0.040 Uiso 1 1 calc GR . . . .
H4B H -0.261258 0.343133 0.066162 0.040 Uiso 1 1 calc GR . . . .
H4C H -0.194924 0.378724 0.049164 0.040 Uiso 1 1 calc GR . . . .
C5 C -0.1789(2) 0.19429(14) 0.19321(19) 0.0185(9) Uani 1 1 d . . . . .
H5A H -0.167563 0.156143 0.191721 0.028 Uiso 1 1 calc GR . . . .
H5B H -0.239040 0.200845 0.172187 0.028 Uiso 1 1 calc GR . . . .
H5C H -0.160873 0.205896 0.237249 0.028 Uiso 1 1 calc GR . . . .
C6 C -0.0758(2) 0.34522(14) 0.03425(18) 0.0141(8) Uani 1 1 d . . . . .
C7 C -0.0506(2) 0.39839(15) 0.05086(19) 0.0189(9) Uani 1 1 d . . . . .
C8 C -0.0520(2) 0.43249(16) 0.0026(2) 0.0240(10) Uani 1 1 d . . . . .
H8 H -0.037043 0.468760 0.012403 0.029 Uiso 1 1 calc R . . . .
C9 C -0.0740(2) 0.41598(16) -0.0589(2) 0.0258(10) Uani 1 1 d . . . . .
H9 H -0.072667 0.440180 -0.090561 0.031 Uiso 1 1 calc R . . . .
C10 C -0.0979(2) 0.36379(15) -0.07380(19) 0.0211(9) Uani 1 1 d . . . . .
H10 H -0.112930 0.352115 -0.116171 0.025 Uiso 1 1 calc R . . . .
C11 C -0.1007(2) 0.32785(15) -0.02804(18) 0.0163(9) Uani 1 1 d . . . . .
C12 C -0.0235(2) 0.42073(15) 0.1171(2) 0.0253(10) Uani 1 1 d . . . . .
H12 H -0.030889 0.392329 0.145438 0.030 Uiso 1 1 calc R . . . .
C13 C -0.0754(3) 0.46972(17) 0.1216(2) 0.0387(13) Uani 1 1 d . . . . .
H13A H -0.063999 0.499375 0.097923 0.058 Uiso 1 1 calc GR . . . .
H13B H -0.059992 0.480026 0.165924 0.058 Uiso 1 1 calc GR . . . .
H13C H -0.135152 0.460867 0.103900 0.058 Uiso 1 1 calc GR . . . .
C14 C 0.0699(2) 0.43615(15) 0.1407(2) 0.0266(10) Uani 1 1 d . . . . .
H14A H 0.103750 0.404265 0.142558 0.040 Uiso 1 1 calc GR . . . .
H14B H 0.086291 0.451932 0.182813 0.040 Uiso 1 1 calc GR . . . .
H14C H 0.079112 0.462047 0.111642 0.040 Uiso 1 1 calc GR . . . .
C15 C -0.1378(2) 0.27301(15) -0.04832(19) 0.0192(9) Uani 1 1 d . . . . .
H15 H -0.113380 0.248310 -0.011719 0.023 Uiso 1 1 calc R . . . .
C16 C -0.2329(2) 0.27560(17) -0.0642(2) 0.0305(11) Uani 1 1 d . . . . .
H16A H -0.244005 0.286559 -0.026645 0.046 Uiso 1 1 calc GR . . . .
H16B H -0.257503 0.240392 -0.077880 0.046 Uiso 1 1 calc GR . . . .
H16C H -0.257790 0.301486 -0.098058 0.046 Uiso 1 1 calc GR . . . .
C17 C -0.1188(2) 0.25030(17) -0.1036(2) 0.0298(10) Uani 1 1 d . . . . .
H17A H -0.147598 0.271537 -0.141448 0.045 Uiso 1 1 calc GR . . . .
H17B H -0.138398 0.213338 -0.110962 0.045 Uiso 1 1 calc GR . . . .
H17C H -0.058290 0.251392 -0.094050 0.045 Uiso 1 1 calc GR . . . .
C18 C -0.0724(2) 0.14474(14) 0.13938(18) 0.0129(8) Uani 1 1 d . . . . .
C19 C -0.1292(2) 0.12022(14) 0.08453(17) 0.0127(8) Uani 1 1 d . . . . .
C20 C -0.1308(2) 0.06455(14) 0.08179(19) 0.0166(9) Uani 1 1 d . . . . .
H20 H -0.170054 0.047288 0.046100 0.020 Uiso 1 1 calc R . . . .
C21 C -0.0768(2) 0.03431(15) 0.12974(19) 0.0197(9) Uani 1 1 d . . . . .
H21 H -0.077519 -0.003410 0.126197 0.024 Uiso 1 1 calc R . . . .
C22 C -0.0216(2) 0.05850(15) 0.18282(18) 0.0181(9) Uani 1 1 d . . . . .
H22 H 0.015242 0.037051 0.215583 0.022 Uiso 1 1 calc R . . . .
C23 C -0.0185(2) 0.11366(14) 0.18971(18) 0.0151(9) Uani 1 1 d . . . . .
C24 C -0.1900(2) 0.15149(15) 0.03054(18) 0.0170(9) Uani 1 1 d . . . . .
H24 H -0.172379 0.189697 0.036503 0.020 Uiso 1 1 calc R . . . .
C25 C -0.2793(2) 0.14833(16) 0.0306(2) 0.0249(10) Uani 1 1 d . . . . .
H25A H -0.298023 0.111135 0.025579 0.037 Uiso 1 1 calc GR . . . .
H25B H -0.316972 0.169564 -0.004400 0.037 Uiso 1 1 calc GR . . . .
H25C H -0.280131 0.162260 0.070554 0.037 Uiso 1 1 calc GR . . . .
C26 C -0.1892(2) 0.13367(16) -0.03331(19) 0.0253(10) Uani 1 1 d . . . . .
H26A H -0.133593 0.140092 -0.034878 0.038 Uiso 1 1 calc GR . . . .
H26B H -0.231160 0.153911 -0.066917 0.038 Uiso 1 1 calc GR . . . .
H26C H -0.202286 0.095583 -0.039118 0.038 Uiso 1 1 calc GR . . . .
C27 C 0.0379(2) 0.13752(15) 0.25165(18) 0.0164(9) Uani 1 1 d . . . . .
H27 H 0.040641 0.176878 0.245879 0.020 Uiso 1 1 calc R . . . .
C28 C 0.0018(2) 0.12754(16) 0.30317(19) 0.0233(10) Uani 1 1 d . . . . .
H28A H -0.053917 0.143791 0.290746 0.035 Uiso 1 1 calc GR . . . .
H28B H 0.038788 0.143364 0.342882 0.035 Uiso 1 1 calc GR . . . .
H28C H -0.002705 0.089103 0.308806 0.035 Uiso 1 1 calc GR . . . .
C29 C 0.1278(2) 0.11528(15) 0.27432(19) 0.0224(10) Uani 1 1 d . . . . .
H29A H 0.127119 0.077405 0.284565 0.034 Uiso 1 1 calc GR . . . .
H29B H 0.162973 0.134776 0.311939 0.034 Uiso 1 1 calc GR . . . .
H29C H 0.150625 0.119512 0.240875 0.034 Uiso 1 1 calc GR . . . .
C30 C 0.0851(2) 0.29692(15) 0.27293(19) 0.0195(9) Uani 1 1 d . . . . .
C31 C 0.0211(2) 0.28159(15) 0.30264(19) 0.0229(10) Uani 1 1 d . . . . .
H31A H -0.032570 0.298958 0.279503 0.034 Uiso 1 1 calc GR . . . .
H31B H 0.041412 0.293156 0.346761 0.034 Uiso 1 1 calc GR . . . .
H31C H 0.013444 0.242845 0.300639 0.034 Uiso 1 1 calc GR . . . .
C32 C 0.0980(3) 0.35763(15) 0.2762(2) 0.0301(11) Uani 1 1 d . . . . .
H32A H 0.134955 0.367458 0.253672 0.045 Uiso 1 1 calc GR . . . .
H32B H 0.123579 0.368707 0.320364 0.045 Uiso 1 1 calc GR . . . .
H32C H 0.043805 0.375415 0.256597 0.045 Uiso 1 1 calc GR . . . .
C33 C 0.1686(2) 0.26881(17) 0.3052(2) 0.0283(10) Uani 1 1 d . . . . .
H33A H 0.160729 0.230236 0.299300 0.042 Uiso 1 1 calc GR . . . .
H33B H 0.189941 0.277116 0.350307 0.042 Uiso 1 1 calc GR . . . .
H33C H 0.208867 0.280995 0.286613 0.042 Uiso 1 1 calc GR . . . .
C34 C 0.0856(2) 0.17181(14) 0.09346(18) 0.0122(8) Uani 1 1 d . . . . .
C35 C 0.2146(2) 0.12269(14) 0.12508(19) 0.0145(8) Uani 1 1 d . . . . .
C36 C 0.1018(2) 0.10396(15) 0.01746(19) 0.0179(9) Uani 1 1 d . . . . .
C37 C 0.0241(2) 0.07288(16) 0.0147(2) 0.0277(10) Uani 1 1 d . . . . .
H37A H 0.038483 0.048730 0.050949 0.042 Uiso 1 1 calc GR . . . .
H37B H 0.003186 0.052147 -0.024390 0.042 Uiso 1 1 calc GR . . . .
H37C H -0.019376 0.097789 0.015877 0.042 Uiso 1 1 calc GR . . . .
C38 C 0.0842(3) 0.14121(17) -0.0382(2) 0.0346(11) Uani 1 1 d . . . . .
H38A H 0.039463 0.166019 -0.039597 0.052 Uiso 1 1 calc GR . . . .
H38B H 0.066805 0.120400 -0.077304 0.052 Uiso 1 1 calc GR . . . .
H38C H 0.135100 0.161291 -0.033792 0.052 Uiso 1 1 calc GR . . . .
C39 C 0.1685(2) 0.06444(17) 0.0174(2) 0.0403(13) Uani 1 1 d . . . . .
H39A H 0.219631 0.083657 0.020492 0.060 Uiso 1 1 calc GR . . . .
H39B H 0.148501 0.043775 -0.021793 0.060 Uiso 1 1 calc GR . . . .
H39C H 0.180600 0.040310 0.053468 0.060 Uiso 1 1 calc GR . . . .
C40 C 0.5321(2) 0.11990(14) 0.14747(18) 0.0147(8) Uani 1 1 d . . . . .
C41 C 0.5825(2) 0.15589(15) 0.19310(18) 0.0167(9) Uani 1 1 d . . . . .
H41 H 0.633321 0.141784 0.222098 0.020 Uiso 1 1 calc R . . . .
C42 C 0.5675(2) 0.20927(15) 0.20126(18) 0.0157(9) Uani 1 1 d . . . . .
C43 C 0.5801(2) 0.07802(15) 0.12584(19) 0.0210(9) Uani 1 1 d . . . . .
H43A H 0.543813 0.047216 0.108762 0.031 Uiso 1 1 calc GR . . . .
H43B H 0.629450 0.066733 0.161750 0.031 Uiso 1 1 calc GR . . . .
H43C H 0.597986 0.093174 0.093105 0.031 Uiso 1 1 calc GR . . . .
C44 C 0.6414(2) 0.24085(15) 0.24339(19) 0.0232(10) Uani 1 1 d . . . . .
H44A H 0.642041 0.275846 0.224500 0.035 Uiso 1 1 calc GR . . . .
H44B H 0.693270 0.221765 0.248303 0.035 Uiso 1 1 calc GR . . . .
H44C H 0.636947 0.245482 0.284795 0.035 Uiso 1 1 calc GR . . . .
C45 C 0.40754(19) 0.08443(14) 0.07301(17) 0.0115(8) Uani 1 1 d . . . . .
C46 C 0.3860(2) 0.03487(14) 0.09194(19) 0.0165(9) Uani 1 1 d . . . . .
C47 C 0.3549(2) -0.00383(15) 0.0454(2) 0.0229(10) Uani 1 1 d . . . . .
H47 H 0.342088 -0.038111 0.057166 0.027 Uiso 1 1 calc R . . . .
C48 C 0.3419(2) 0.00584(16) -0.0172(2) 0.0251(10) Uani 1 1 d . . . . .
H48 H 0.320415 -0.021415 -0.047840 0.030 Uiso 1 1 calc R . . . .
C49 C 0.3602(2) 0.05466(15) -0.03470(19) 0.0207(9) Uani 1 1 d . . . . .
H49 H 0.350553 0.061361 -0.077847 0.025 Uiso 1 1 calc R . . . .
C50 C 0.3931(2) 0.09535(14) 0.00973(18) 0.0155(9) Uani 1 1 d . . . . .
C51 C 0.3964(2) 0.02331(15) 0.1595(2) 0.0253(10) Uani 1 1 d . . . . .
H51 H 0.388306 0.057722 0.178732 0.030 Uiso 1 1 calc R . . . .
C52 C 0.3319(2) -0.01613(16) 0.1662(2) 0.0332(11) Uani 1 1 d . . . . .
H52A H 0.275637 -0.005531 0.138122 0.050 Uiso 1 1 calc GR . . . .
H52B H 0.334446 -0.016117 0.209939 0.050 Uiso 1 1 calc GR . . . .
H52C H 0.344278 -0.051961 0.154925 0.050 Uiso 1 1 calc GR . . . .
C53 C 0.4842(2) 0.00278(17) 0.1991(2) 0.0363(12) Uani 1 1 d . . . . .
H53A H 0.499552 -0.026116 0.176492 0.055 Uiso 1 1 calc GR . . . .
H53B H 0.484340 -0.010541 0.239631 0.055 Uiso 1 1 calc GR . . . .
H53C H 0.524736 0.031905 0.206567 0.055 Uiso 1 1 calc GR . . . .
C54 C 0.4138(2) 0.14846(16) -0.01217(19) 0.0221(9) Uani 1 1 d . . . . .
H54 H 0.436178 0.172126 0.025616 0.026 Uiso 1 1 calc R . . . .
C55 C 0.3365(2) 0.17529(17) -0.0590(2) 0.0315(11) Uani 1 1 d . . . . .
H55A H 0.312757 0.152703 -0.096394 0.047 Uiso 1 1 calc GR . . . .
H55B H 0.352207 0.209875 -0.071346 0.047 Uiso 1 1 calc GR . . . .
H55C H 0.294844 0.180555 -0.039346 0.047 Uiso 1 1 calc GR . . . .
C56 C 0.4822(2) 0.14277(19) -0.0403(2) 0.0352(12) Uani 1 1 d . . . . .
H56A H 0.531775 0.125932 -0.009390 0.053 Uiso 1 1 calc GR . . . .
H56B H 0.497287 0.178084 -0.051237 0.053 Uiso 1 1 calc GR . . . .
H56C H 0.461371 0.120664 -0.078369 0.053 Uiso 1 1 calc GR . . . .
C57 C 0.4902(2) 0.29002(14) 0.16550(18) 0.0142(8) Uani 1 1 d . . . . .
C58 C 0.4977(2) 0.31163(15) 0.11049(19) 0.0177(9) Uani 1 1 d . . . . .
C59 C 0.4914(2) 0.36675(16) 0.1020(2) 0.0302(11) Uani 1 1 d . . . . .
H59 H 0.495911 0.381867 0.065142 0.036 Uiso 1 1 calc R . . . .
C60 C 0.4788(3) 0.39960(17) 0.1461(3) 0.0443(13) Uani 1 1 d . . . . .
H60 H 0.474093 0.437001 0.139358 0.053 Uiso 1 1 calc R . . . .
C61 C 0.4730(3) 0.37846(17) 0.1995(2) 0.0337(11) Uani 1 1 d . . . . .
H61 H 0.464358 0.401674 0.229533 0.040 Uiso 1 1 calc R . . . .
C62 C 0.4794(2) 0.32380(16) 0.2115(2) 0.0229(10) Uani 1 1 d . . . . .
C63 C 0.5136(2) 0.27699(15) 0.06169(19) 0.0184(9) Uani 1 1 d . . . . .
H63 H 0.483542 0.242526 0.059849 0.022 Uiso 1 1 calc R . . . .
C64 C 0.4820(3) 0.3003(2) -0.0041(2) 0.0434(13) Uani 1 1 d . . . . .
H64A H 0.423002 0.310362 -0.015898 0.065 Uiso 1 1 calc GR . . . .
H64B H 0.487478 0.273830 -0.033926 0.065 Uiso 1 1 calc GR . . . .
H64C H 0.515076 0.331972 -0.004979 0.065 Uiso 1 1 calc GR . . . .
C65 C 0.6054(3) 0.2643(2) 0.0794(3) 0.0593(17) Uani 1 1 d . . . . .
H65A H 0.637149 0.297530 0.084053 0.089 Uiso 1 1 calc GR . . . .
H65B H 0.613188 0.242491 0.046243 0.089 Uiso 1 1 calc GR . . . .
H65C H 0.625476 0.244687 0.119314 0.089 Uiso 1 1 calc GR . . . .
C66 C 0.4776(2) 0.30417(16) 0.27408(19) 0.0218(9) Uani 1 1 d . . . . .
H66 H 0.479310 0.264350 0.274124 0.026 Uiso 1 1 calc R . . . .
C67 C 0.3984(2) 0.32170(17) 0.2846(2) 0.0289(11) Uani 1 1 d . . . . .
H67A H 0.397253 0.360651 0.287084 0.043 Uiso 1 1 calc GR . . . .
H67B H 0.398020 0.306327 0.324078 0.043 Uiso 1 1 calc GR . . . .
H67C H 0.348992 0.309350 0.249437 0.043 Uiso 1 1 calc GR . . . .
C68 C 0.5541(2) 0.32442(18) 0.3291(2) 0.0315(11) Uani 1 1 d . . . . .
H68A H 0.604833 0.318430 0.319675 0.047 Uiso 1 1 calc GR . . . .
H68B H 0.558600 0.305158 0.367622 0.047 Uiso 1 1 calc GR . . . .
H68C H 0.547757 0.362605 0.335129 0.047 Uiso 1 1 calc GR . . . .
C69 C 0.4206(2) 0.14646(16) 0.29757(18) 0.0225(9) Uani 1 1 d . . . . .
C70 C 0.3553(2) 0.1775(2) 0.3155(2) 0.0404(12) Uani 1 1 d . . . . .
H70A H 0.364322 0.215805 0.312736 0.061 Uiso 1 1 calc GR . . . .
H70B H 0.360960 0.168367 0.358710 0.061 Uiso 1 1 calc GR . . . .
H70C H 0.298960 0.168059 0.286500 0.061 Uiso 1 1 calc GR . . . .
C71 C 0.5098(2) 0.16178(17) 0.34115(19) 0.0299(11) Uani 1 1 d . . . . .
H71A H 0.550555 0.143972 0.326861 0.045 Uiso 1 1 calc GR . . . .
H71B H 0.518758 0.150669 0.384385 0.045 Uiso 1 1 calc GR . . . .
H71C H 0.516775 0.200464 0.339977 0.045 Uiso 1 1 calc GR . . . .
C72 C 0.4082(3) 0.08685(17) 0.3008(2) 0.0416(13) Uani 1 1 d . . . . .
H72A H 0.353091 0.076896 0.270211 0.062 Uiso 1 1 calc GR . . . .
H72B H 0.411599 0.077161 0.343306 0.062 Uiso 1 1 calc GR . . . .
H72C H 0.451921 0.067990 0.290814 0.062 Uiso 1 1 calc GR . . . .
C73 C 0.2873(2) 0.26394(14) 0.10361(18) 0.0122(8) Uani 1 1 d . . . . .
C74 C 0.1765(2) 0.31152(14) 0.12074(18) 0.0127(8) Uani 1 1 d . . . . .
C75 C 0.1971(2) 0.32278(15) 0.01518(18) 0.0184(9) Uani 1 1 d . . . . .
C76 C 0.1439(2) 0.37218(15) 0.0125(2) 0.0243(10) Uani 1 1 d . . . . .
H76A H 0.093498 0.361939 0.020546 0.036 Uiso 1 1 calc GR . . . .
H76B H 0.127629 0.388547 -0.029314 0.036 Uiso 1 1 calc GR . . . .
H76C H 0.176391 0.397770 0.044602 0.036 Uiso 1 1 calc GR . . . .
C77 C 0.2720(2) 0.33903(19) -0.0007(2) 0.0416(13) Uani 1 1 d . . . . .
H77A H 0.306620 0.364097 0.031124 0.062 Uiso 1 1 calc GR . . . .
H77B H 0.252855 0.356126 -0.042266 0.062 Uiso 1 1 calc GR . . . .
H77C H 0.305227 0.307389 -0.001365 0.062 Uiso 1 1 calc GR . . . .
C78 C 0.1457(3) 0.28084(17) -0.0304(2) 0.0342(11) Uani 1 1 d . . . . .
H78A H 0.180656 0.249458 -0.028359 0.051 Uiso 1 1 calc GR . . . .
H78B H 0.125540 0.295277 -0.073379 0.051 Uiso 1 1 calc GR . . . .
H78C H 0.097828 0.270675 -0.019118 0.051 Uiso 1 1 calc GR . . . .
C79 C 0.2983(3) 0.5398(3) 0.1454(3) 0.087(2) Uani 1 1 d . . . . .
H79A H 0.252400 0.559623 0.114343 0.130 Uiso 1 1 calc GR . . . .
H79B H 0.312374 0.508802 0.125026 0.130 Uiso 1 1 calc GR . . . .
H79C H 0.347425 0.562937 0.162458 0.130 Uiso 1 1 calc GR . . . .
C80 C 0.2713(3) 0.5213(2) 0.1984(2) 0.0457(14) Uani 1 1 d . . . . .
C81 C 0.2885(3) 0.4698(2) 0.2220(3) 0.0469(14) Uani 1 1 d . . . . .
H81 H 0.316218 0.445779 0.203898 0.056 Uiso 1 1 calc R . . . .
C82 C 0.2664(2) 0.45340(19) 0.2701(3) 0.0408(13) Uani 1 1 d . . . . .
H82 H 0.279714 0.418237 0.286056 0.049 Uiso 1 1 calc R . . . .
C83 C 0.2243(2) 0.48763(17) 0.2968(2) 0.0299(11) Uani 1 1 d . . . . .
H83 H 0.209055 0.475903 0.330827 0.036 Uiso 1 1 calc R . . . .
C84 C 0.2049(2) 0.53825(16) 0.2735(2) 0.0279(11) Uani 1 1 d . . . . .
H84 H 0.175809 0.561778 0.291017 0.034 Uiso 1 1 calc R . . . .
C85 C 0.2283(2) 0.55485(19) 0.2242(2) 0.0374(12) Uani 1 1 d . . . . .
H85 H 0.214462 0.589850 0.207831 0.045 Uiso 1 1 calc R . . . .
N1 N -0.07867(16) 0.30812(11) 0.08301(14) 0.0125(7) Uani 1 1 d . . . . .
N2 N -0.07179(16) 0.20228(11) 0.14317(14) 0.0114(7) Uani 1 1 d . . . . .
N3 N 0.05335(16) 0.28062(11) 0.20695(14) 0.0112(7) Uani 1 1 d . . . . .
N4 N 0.13148(16) 0.13447(12) 0.07851(15) 0.0148(7) Uani 1 1 d . . . . .
N5 N 0.44932(16) 0.12391(11) 0.12106(14) 0.0101(7) Uani 1 1 d . . . . .
N6 N 0.49262(16) 0.23259(11) 0.17303(14) 0.0112(7) Uani 1 1 d . . . . .
N7 N 0.40908(16) 0.16054(11) 0.23315(14) 0.0134(7) Uani 1 1 d . . . . .
N8 N 0.22675(16) 0.30123(11) 0.08145(14) 0.0128(7) Uani 1 1 d . . . . .
O1 O 0.11395(13) 0.19186(9) 0.15050(12) 0.0133(6) Uani 1 1 d . . . . .
O2 O 0.01683(13) 0.19011(9) 0.05502(12) 0.0139(6) Uani 1 1 d . . . . .
O3 O 0.27349(13) 0.14400(9) 0.10894(12) 0.0142(6) Uani 1 1 d . . . . .
O4 O 0.22324(15) 0.09478(11) 0.16980(14) 0.0249(7) Uani 1 1 d . . . . .
O5 O 0.30709(13) 0.24767(9) 0.16161(11) 0.0126(5) Uani 1 1 d . . . . .
O6 O 0.32480(13) 0.24250(9) 0.07073(11) 0.0139(6) Uani 1 1 d . . . . .
O7 O 0.10072(13) 0.29280(9) 0.09442(11) 0.0129(6) Uani 1 1 d . . . . .
O8 O 0.20627(14) 0.33491(10) 0.16967(13) 0.0195(6) Uani 1 1 d . . . . .
Nb1 Nb 0.02448(2) 0.25335(2) 0.13138(2) 0.01036(9) Uani 1 1 d . . . . .
Nb2 Nb 0.38197(2) 0.18398(2) 0.15565(2) 0.01058(9) Uani 1 1 d . . . . .

loop_
_atom_site_aniso_label
_atom_site_aniso_U_11
_atom_site_aniso_U_22
_atom_site_aniso_U_33
_atom_site_aniso_U_23
_atom_site_aniso_U_13
_atom_site_aniso_U_12
C1 0.0160(18) 0.012(2) 0.020(2) -0.0024(18) 0.0068(17) -0.0011(16)
C2 0.0161(18) 0.014(2) 0.019(2) -0.0038(18) 0.0111(17) 0.0002(16)
C3 0.0121(18) 0.016(2) 0.014(2) -0.0055(17) 0.0061(16) -0.0041(16)
C4 0.022(2) 0.025(2) 0.037(3) 0.011(2) 0.016(2) 0.0084(18)
C5 0.0230(19) 0.016(2) 0.022(2) -0.0005(18) 0.0140(18) -0.0009(16)
C6 0.0114(17) 0.015(2) 0.017(2) 0.0039(17) 0.0065(16) 0.0041(15)
C7 0.0155(19) 0.018(2) 0.024(3) -0.0003(19) 0.0083(18) 0.0007(16)
C8 0.023(2) 0.017(2) 0.033(3) 0.003(2) 0.010(2) -0.0032(17)
C9 0.023(2) 0.026(2) 0.030(3) 0.016(2) 0.011(2) 0.0052(18)
C10 0.020(2) 0.025(2) 0.018(2) 0.0065(19) 0.0063(18) 0.0014(18)
C11 0.0109(18) 0.021(2) 0.016(2) 0.0038(18) 0.0047(16) 0.0015(16)
C12 0.037(2) 0.012(2) 0.030(3) 0.0002(19) 0.016(2) -0.0032(18)
C13 0.042(3) 0.027(3) 0.055(4) -0.017(2) 0.028(3) -0.005(2)
C14 0.033(2) 0.017(2) 0.031(3) -0.004(2) 0.012(2) -0.0028(18)
C15 0.0172(19) 0.022(2) 0.016(2) 0.0037(18) 0.0030(17) 0.0017(17)
C16 0.020(2) 0.031(3) 0.037(3) -0.005(2) 0.006(2) -0.0026(19)
C17 0.038(2) 0.030(2) 0.024(3) -0.002(2) 0.014(2) -0.004(2)
C18 0.0119(17) 0.0093(19) 0.021(2) -0.0005(17) 0.0100(17) -0.0024(15)
C19 0.0116(17) 0.015(2) 0.013(2) -0.0020(17) 0.0058(16) -0.0049(15)
C20 0.0173(19) 0.013(2) 0.019(2) -0.0073(18) 0.0058(17) -0.0078(16)
C21 0.028(2) 0.008(2) 0.023(3) -0.0038(18) 0.0090(19) -0.0022(17)
C22 0.022(2) 0.015(2) 0.017(2) 0.0032(18) 0.0075(18) 0.0002(17)
C23 0.0131(18) 0.014(2) 0.020(2) -0.0029(18) 0.0092(17) -0.0030(16)
C24 0.0150(18) 0.014(2) 0.018(2) -0.0033(17) 0.0018(17) -0.0027(16)
C25 0.017(2) 0.024(2) 0.029(3) -0.003(2) 0.0030(18) -0.0017(17)
C26 0.025(2) 0.027(2) 0.021(3) 0.000(2) 0.0041(19) 0.0000(18)
C27 0.0195(19) 0.014(2) 0.013(2) -0.0009(17) 0.0023(17) -0.0010(16)
C28 0.026(2) 0.026(2) 0.017(2) -0.0010(19) 0.0078(18) -0.0043(18)
C29 0.021(2) 0.026(2) 0.019(2) -0.0011(19) 0.0060(18) -0.0003(18)
C30 0.031(2) 0.017(2) 0.014(2) -0.0068(18) 0.0131(18) -0.0091(18)
C31 0.034(2) 0.019(2) 0.019(2) -0.0063(19) 0.0143(19) -0.0052(18)
C32 0.053(3) 0.022(2) 0.021(3) -0.010(2) 0.019(2) -0.014(2)
C33 0.028(2) 0.035(3) 0.016(3) -0.006(2) 0.0026(19) -0.010(2)
C34 0.0126(18) 0.012(2) 0.015(2) -0.0037(17) 0.0088(17) -0.0073(15)
C35 0.0146(19) 0.011(2) 0.019(2) -0.0064(18) 0.0077(17) -0.0019(16)
C36 0.0153(18) 0.018(2) 0.020(2) -0.0103(18) 0.0065(17) -0.0024(16)
C37 0.026(2) 0.024(2) 0.032(3) -0.009(2) 0.010(2) -0.0099(18)
C38 0.058(3) 0.029(3) 0.026(3) -0.008(2) 0.026(2) -0.003(2)
C39 0.025(2) 0.038(3) 0.047(3) -0.030(3) 0.000(2) 0.010(2)
C40 0.0153(19) 0.016(2) 0.014(2) 0.0043(17) 0.0067(17) 0.0032(16)
C41 0.0116(18) 0.023(2) 0.012(2) -0.0018(18) 0.0003(16) 0.0014(16)
C42 0.0115(18) 0.024(2) 0.012(2) -0.0030(18) 0.0046(16) -0.0035(16)
C43 0.0147(19) 0.022(2) 0.026(3) -0.0025(19) 0.0065(18) 0.0030(17)
C44 0.0157(19) 0.027(2) 0.022(3) -0.010(2) 0.0015(17) -0.0003(17)
C45 0.0061(16) 0.015(2) 0.012(2) -0.0004(17) 0.0017(15) 0.0012(15)
C46 0.0140(18) 0.013(2) 0.021(2) 0.0012(18) 0.0045(17) 0.0034(16)
C47 0.021(2) 0.012(2) 0.037(3) -0.003(2) 0.013(2) 0.0011(17)
C48 0.017(2) 0.025(2) 0.035(3) -0.020(2) 0.012(2) -0.0073(18)
C49 0.0198(19) 0.028(2) 0.015(2) -0.0055(19) 0.0077(17) -0.0038(18)
C50 0.0105(17) 0.018(2) 0.020(2) -0.0034(18) 0.0072(17) -0.0013(16)
C51 0.034(2) 0.016(2) 0.025(3) 0.0050(19) 0.009(2) 0.0055(18)
C52 0.046(3) 0.026(2) 0.035(3) 0.011(2) 0.024(2) 0.000(2)
C53 0.041(3) 0.032(3) 0.030(3) 0.015(2) 0.006(2) 0.005(2)
C54 0.026(2) 0.027(2) 0.015(2) -0.0030(19) 0.0088(18) -0.0080(18)
C55 0.032(2) 0.034(3) 0.033(3) 0.008(2) 0.017(2) 0.005(2)
C56 0.022(2) 0.054(3) 0.031(3) 0.016(2) 0.012(2) -0.003(2)
C57 0.0088(17) 0.018(2) 0.016(2) -0.0038(18) 0.0046(16) -0.0040(15)
C58 0.0136(18) 0.016(2) 0.022(2) 0.0010(18) 0.0043(17) -0.0016(16)
C59 0.040(2) 0.018(2) 0.034(3) 0.001(2) 0.016(2) -0.005(2)
C60 0.072(3) 0.009(2) 0.059(4) 0.000(2) 0.032(3) 0.002(2)
C61 0.046(3) 0.021(2) 0.039(3) -0.010(2) 0.021(2) -0.003(2)
C62 0.0147(19) 0.024(2) 0.030(3) -0.004(2) 0.0083(18) -0.0032(17)
C63 0.0201(19) 0.018(2) 0.020(2) 0.0017(18) 0.0107(18) -0.0027(17)
C64 0.046(3) 0.066(4) 0.023(3) 0.009(3) 0.018(2) 0.024(3)
C65 0.035(3) 0.101(5) 0.042(4) -0.006(3) 0.014(2) 0.027(3)
C66 0.024(2) 0.026(2) 0.021(3) -0.0065(19) 0.0150(18) -0.0028(18)
C67 0.022(2) 0.043(3) 0.023(3) -0.012(2) 0.0092(19) 0.001(2)
C68 0.022(2) 0.047(3) 0.026(3) -0.016(2) 0.0095(19) -0.003(2)
C69 0.028(2) 0.029(2) 0.008(2) 0.0004(19) 0.0039(18) -0.0073(19)
C70 0.035(2) 0.072(4) 0.018(3) -0.001(3) 0.015(2) -0.002(2)
C71 0.029(2) 0.043(3) 0.013(2) 0.005(2) 0.0011(19) 0.001(2)
C72 0.065(3) 0.040(3) 0.010(3) 0.008(2) 0.003(2) -0.016(2)
C73 0.0097(17) 0.014(2) 0.014(2) 0.0005(17) 0.0053(16) -0.0065(15)
C74 0.0133(18) 0.0099(19) 0.016(2) 0.0040(18) 0.0066(17) 0.0031(16)
C75 0.0195(19) 0.026(2) 0.011(2) 0.0073(18) 0.0073(17) 0.0017(17)
C76 0.029(2) 0.019(2) 0.026(3) 0.0115(19) 0.0107(19) 0.0063(18)
C77 0.032(2) 0.063(3) 0.041(3) 0.039(3) 0.026(2) 0.014(2)
C78 0.045(3) 0.035(3) 0.016(3) -0.001(2) 0.003(2) 0.012(2)
C79 0.054(4) 0.143(7) 0.064(5) 0.035(5) 0.025(3) 0.014(4)
C80 0.019(2) 0.079(4) 0.032(3) 0.005(3) 0.002(2) -0.005(3)
C81 0.024(2) 0.060(4) 0.056(4) -0.015(3) 0.013(3) 0.003(2)
C82 0.022(2) 0.030(3) 0.070(4) -0.001(3) 0.016(3) 0.001(2)
C83 0.018(2) 0.032(3) 0.035(3) 0.001(2) 0.003(2) 0.0000(19)
C84 0.021(2) 0.025(2) 0.029(3) -0.003(2) -0.0023(19) 0.0001(18)
C85 0.020(2) 0.039(3) 0.038(3) 0.010(2) -0.006(2) -0.006(2)
N1 0.0130(14) 0.0127(17) 0.0130(18) 0.0009(14) 0.0063(13) -0.0025(13)
N2 0.0127(14) 0.0104(16) 0.0127(18) -0.0028(13) 0.0063(13) -0.0030(12)
N3 0.0157(15) 0.0088(16) 0.0121(18) -0.0040(13) 0.0085(13) -0.0031(12)
N4 0.0095(14) 0.0166(17) 0.0176(19) -0.0094(15) 0.0040(14) -0.0018(13)
N5 0.0102(14) 0.0105(16) 0.0099(17) 0.0011(13) 0.0040(13) -0.0010(12)
N6 0.0092(14) 0.0141(16) 0.0091(18) -0.0019(13) 0.0020(13) -0.0011(12)
N7 0.0128(15) 0.0167(17) 0.0108(18) -0.0004(14) 0.0044(13) 0.0015(13)
N8 0.0095(14) 0.0182(17) 0.0106(18) 0.0033(14) 0.0036(13) 0.0003(13)
O1 0.0143(12) 0.0126(14) 0.0142(15) -0.0029(12) 0.0068(11) -0.0003(10)
O2 0.0100(12) 0.0172(14) 0.0146(15) -0.0034(12) 0.0046(11) -0.0018(11)
O3 0.0122(12) 0.0178(14) 0.0132(15) -0.0036(12) 0.0051(11) -0.0019(11)
O4 0.0248(14) 0.0254(16) 0.0291(19) 0.0081(14) 0.0152(13) 0.0046(12)
O5 0.0134(12) 0.0131(13) 0.0111(14) 0.0005(12) 0.0044(10) 0.0000(10)
O6 0.0117(12) 0.0198(14) 0.0131(15) 0.0018(12) 0.0080(11) 0.0035(11)
O7 0.0106(12) 0.0138(13) 0.0134(15) 0.0010(11) 0.0032(11) -0.0031(10)
O8 0.0187(13) 0.0195(15) 0.0197(17) -0.0051(13) 0.0065(12) -0.0016(11)
Nb1 0.01070(16) 0.01084(18) 0.01048(19) -0.00254(15) 0.00498(13) -0.00200(14)
Nb2 0.00956(16) 0.01317(18) 0.00886(19) -0.00021(15) 0.00317(13) 0.00004(14)

loop_
_atom_type_symbol
_atom_type_description
_atom_type_scat_dispersion_real
_atom_type_scat_dispersion_imag
_atom_type_scat_source
C C 0.0033 0.0016 'International Tables Vol C Tables 4.2.6.8 and 6.1.1.4'
H H 0.0000 0.0000 'International Tables Vol C Tables 4.2.6.8 and 6.1.1.4'
N N 0.0061 0.0033 'International Tables Vol C Tables 4.2.6.8 and 6.1.1.4'
Nb Nb -2.0727 0.6215 'International Tables Vol C Tables 4.2.6.8 and 6.1.1.4'
O O 0.0106 0.0060 'International Tables Vol C Tables 4.2.6.8 and 6.1.1.4'

loop_
_geom_angle_atom_site_label_1
_geom_angle_atom_site_label_2
_geom_angle_atom_site_label_3
_geom_angle
_geom_angle_site_symmetry_1
_geom_angle_site_symmetry_3
_geom_angle_publ_flag
C2 C1 C4 114.3(3) . . ?
N1 C1 C2 123.2(3) . . ?
N1 C1 C4 122.4(3) . . ?
C3 C2 C1 129.3(3) . . ?
C2 C3 C5 114.8(3) . . ?
N2 C3 C2 123.4(3) . . ?
N2 C3 C5 121.7(3) . . ?
C7 C6 N1 119.3(3) . . ?
C11 C6 C7 121.3(4) . . ?
C11 C6 N1 119.4(3) . . ?
C6 C7 C12 124.8(4) . . ?
C8 C7 C6 117.1(4) . . ?
C8 C7 C12 118.1(3) . . ?
C9 C8 C7 122.7(4) . . ?
C8 C9 C10 119.0(4) . . ?
C9 C10 C11 121.3(4) . . ?
C6 C11 C15 122.2(3) . . ?
C10 C11 C6 118.5(4) . . ?
C10 C11 C15 119.0(4) . . ?
C7 C12 C13 112.7(3) . . ?
C7 C12 C14 110.1(3) . . ?
C14 C12 C13 109.1(3) . . ?
C11 C15 C16 108.9(3) . . ?
C11 C15 C17 113.6(3) . . ?
C17 C15 C16 110.4(3) . . ?
C19 C18 C23 120.8(3) . . ?
C19 C18 N2 118.4(3) . . ?
C23 C18 N2 120.9(3) . . ?
C18 C19 C24 122.8(3) . . ?
C20 C19 C18 118.0(3) . . ?
C20 C19 C24 119.1(3) . . ?
C21 C20 C19 121.3(3) . . ?
C20 C21 C22 120.2(3) . . ?
C21 C22 C23 121.6(4) . . ?
C18 C23 C27 122.9(3) . . ?
C22 C23 C18 118.0(3) . . ?
C22 C23 C27 118.9(3) . . ?
C19 C24 C25 111.5(3) . . ?
C19 C24 C26 112.3(3) . . ?
C26 C24 C25 109.9(3) . . ?
C23 C27 C28 110.4(3) . . ?
C23 C27 C29 113.0(3) . . ?
C28 C27 C29 108.5(3) . . ?
C31 C30 C32 109.9(3) . . ?
C33 C30 C31 111.7(3) . . ?
C33 C30 C32 110.0(3) . . ?
N3 C30 C31 109.0(3) . . ?
N3 C30 C32 108.7(3) . . ?
N3 C30 C33 107.4(3) . . ?
N4 C34 Nb1 168.9(2) . . ?
O1 C34 N4 118.6(3) . . ?
O1 C34 Nb1 54.15(16) . . ?
O2 C34 N4 124.0(3) . . ?
O2 C34 O1 117.4(3) . . ?
O2 C34 Nb1 63.72(18) . . ?
O3 C35 N4 111.2(3) . . ?
O4 C35 N4 121.3(3) . . ?
O4 C35 O3 127.4(3) . . ?
C38 C36 C37 112.2(3) . . ?
C39 C36 C37 108.3(3) . . ?
C39 C36 C38 108.9(4) . . ?
N4 C36 C37 107.2(3) . . ?
N4 C36 C38 110.9(3) . . ?
N4 C36 C39 109.4(3) . . ?
C41 C40 C43 115.0(3) . . ?
N5 C40 C41 123.5(3) . . ?
N5 C40 C43 121.3(3) . . ?
C42 C41 C40 128.6(3) . . ?
C41 C42 C44 116.0(3) . . ?
N6 C42 C41 123.2(3) . . ?
N6 C42 C44 120.8(3) . . ?
C46 C45 N5 118.9(3) . . ?
C50 C45 C46 121.4(3) . . ?
C50 C45 N5 119.7(3) . . ?
C45 C46 C51 122.3(3) . . ?
C47 C46 C45 117.0(4) . . ?
C47 C46 C51 120.7(4) . . ?
C48 C47 C46 122.4(4) . . ?
C49 C48 C47 119.5(4) . . ?
C48 C49 C50 121.3(4) . . ?
C45 C50 C49 118.3(3) . . ?
C45 C50 C54 122.6(3) . . ?
C49 C50 C54 119.0(4) . . ?
C46 C51 C52 113.8(3) . . ?
C46 C51 C53 112.9(3) . . ?
C52 C51 C53 108.3(3) . . ?
C50 C54 C55 111.9(3) . . ?
C50 C54 C56 111.3(3) . . ?
C55 C54 C56 110.6(3) . . ?
C58 C57 N6 118.6(3) . . ?
C62 C57 C58 120.4(3) . . ?
C62 C57 N6 121.0(3) . . ?
C57 C58 C63 122.0(3) . . ?
C59 C58 C57 118.4(4) . . ?
C59 C58 C63 119.6(4) . . ?
C60 C59 C58 121.2(4) . . ?
C61 C60 C59 120.0(4) . . ?
C60 C61 C62 122.1(4) . . ?
C57 C62 C66 123.7(4) . . ?
C61 C62 C57 117.9(4) . . ?
C61 C62 C66 118.4(4) . . ?
C58 C63 C64 114.2(3) . . ?
C65 C63 C58 112.0(3) . . ?
C65 C63 C64 108.0(4) . . ?
C62 C66 C67 112.1(3) . . ?
C62 C66 C68 110.9(3) . . ?
C67 C66 C68 108.7(3) . . ?
C70 C69 C71 110.5(3) . . ?
C72 C69 C70 111.0(4) . . ?
C72 C69 C71 109.9(3) . . ?
N7 C69 C70 107.5(3) . . ?
N7 C69 C71 109.2(3) . . ?
N7 C69 C72 108.6(3) . . ?
N8 C73 Nb2 168.1(2) . . ?
O5 C73 N8 118.4(3) . . ?
O5 C73 Nb2 53.38(16) . . ?
O6 C73 N8 123.9(3) . . ?
O6 C73 O5 117.6(3) . . ?
O6 C73 Nb2 64.72(18) . . ?
O7 C74 N8 111.3(3) . . ?
O8 C74 N8 120.4(3) . . ?
O8 C74 O7 128.4(3) . . ?
C77 C75 C76 108.6(3) . . ?
C77 C75 C78 110.8(4) . . ?
C78 C75 C76 110.3(3) . . ?
N8 C75 C76 108.1(3) . . ?
N8 C75 C77 109.3(3) . . ?
N8 C75 C78 109.7(3) . . ?
C81 C80 C79 120.7(5) . . ?
C85 C80 C79 121.1(5) . . ?
C85 C80 C81 118.2(5) . . ?
C82 C81 C80 121.1(5) . . ?
C81 C82 C83 120.6(5) . . ?
C84 C83 C82 119.5(5) . . ?
C83 C84 C85 119.5(4) . . ?
C80 C85 C84 121.1(5) . . ?
C1 N1 C6 117.5(3) . . ?
C1 N1 Nb1 119.3(2) . . ?
C6 N1 Nb1 122.4(2) . . ?
C3 N2 C18 117.2(3) . . ?
C3 N2 Nb1 118.0(2) . . ?
C18 N2 Nb1 124.6(2) . . ?
C30 N3 Nb1 172.0(3) . . ?
C34 N4 C35 117.5(3) . . ?
C34 N4 C36 123.8(3) . . ?
C35 N4 C36 118.7(3) . . ?
C40 N5 C45 116.1(3) . . ?
C40 N5 Nb2 120.1(2) . . ?
C45 N5 Nb2 123.63(19) . . ?
C42 N6 C57 118.1(3) . . ?
C42 N6 Nb2 117.5(2) . . ?
C57 N6 Nb2 123.5(2) . . ?
C69 N7 Nb2 170.8(3) . . ?
C73 N8 C74 115.7(3) . . ?
C73 N8 C75 123.8(3) . . ?
C74 N8 C75 119.1(3) . . ?
C34 O1 Nb1 95.6(2) . . ?
C34 O2 Nb1 86.9(2) . . ?
C35 O3 Nb2 134.9(2) . . ?
C73 O5 Nb2 96.5(2) . . ?
C73 O6 Nb2 85.9(2) . . ?
C74 O7 Nb1 131.5(2) . . ?
N1 Nb1 C34 132.74(11) . . ?
N1 Nb1 O2 103.70(10) . . ?
N2 Nb1 C34 89.58(10) . . ?
N2 Nb1 N1 85.56(10) . . ?
N2 Nb1 O2 81.46(9) . . ?
N3 Nb1 C34 129.40(12) . . ?
N3 Nb1 N1 97.85(12) . . ?
N3 Nb1 N2 93.71(12) . . ?
N3 Nb1 O1 99.18(11) . . ?
N3 Nb1 O2 157.42(11) . . ?
N3 Nb1 O7 102.75(11) . . ?
O1 Nb1 C34 30.28(10) . . ?
O1 Nb1 N1 162.96(10) . . ?
O1 Nb1 N2 94.04(9) . . ?
O1 Nb1 O2 59.50(9) . . ?
O2 Nb1 C34 29.38(9) . . ?
O7 Nb1 C34 81.31(10) . . ?
O7 Nb1 N1 90.51(10) . . ?
O7 Nb1 N2 163.46(10) . . ?
O7 Nb1 O1 85.05(9) . . ?
O7 Nb1 O2 83.88(9) . . ?
N5 Nb2 C73 133.55(11) . . ?
N5 Nb2 O6 104.45(9) . . ?
N6 Nb2 C73 90.46(10) . . ?
N6 Nb2 N5 85.03(10) . . ?
N6 Nb2 O6 82.70(9) . . ?
N7 Nb2 C73 127.91(13) . . ?
N7 Nb2 N5 98.52(12) . . ?
N7 Nb2 N6 96.39(12) . . ?
N7 Nb2 O3 102.53(11) . . ?
N7 Nb2 O5 97.79(11) . . ?
N7 Nb2 O6 156.82(11) . . ?
O3 Nb2 C73 80.90(10) . . ?
O3 Nb2 N5 88.50(9) . . ?
O3 Nb2 N6 160.72(11) . . ?
O3 Nb2 O5 86.86(9) . . ?
O3 Nb2 O6 81.36(9) . . ?
O5 Nb2 C73 30.12(10) . . ?
O5 Nb2 N5 163.65(10) . . ?
O5 Nb2 N6 94.30(9) . . ?
O5 Nb2 O6 59.34(9) . . ?
O6 Nb2 C73 29.39(10) . . ?

loop_
_geom_bond_atom_site_label_1
_geom_bond_atom_site_label_2
_geom_bond_distance
_geom_bond_site_symmetry_2
_geom_bond_publ_flag
C1 C2 1.407(5) . ?
C1 C4 1.515(5) . ?
C1 N1 1.335(4) . ?
C2 C3 1.397(5) . ?
C3 C5 1.517(5) . ?
C3 N2 1.339(4) . ?
C6 C7 1.411(5) . ?
C6 C11 1.394(5) . ?
C6 N1 1.464(5) . ?
C7 C8 1.387(5) . ?
C7 C12 1.515(5) . ?
C8 C9 1.374(6) . ?
C9 C10 1.378(5) . ?
C10 C11 1.392(5) . ?
C11 C15 1.516(5) . ?
C12 C13 1.543(5) . ?
C12 C14 1.542(5) . ?
C15 C16 1.538(5) . ?
C15 C17 1.521(5) . ?
C18 C19 1.415(5) . ?
C18 C23 1.416(5) . ?
C18 N2 1.447(4) . ?
C19 C20 1.398(5) . ?
C19 C24 1.510(5) . ?
C20 C21 1.375(5) . ?
C21 C22 1.375(5) . ?
C22 C23 1.392(5) . ?
C23 C27 1.513(5) . ?
C24 C25 1.533(5) . ?
C24 C26 1.526(5) . ?
C27 C28 1.534(5) . ?
C27 C29 1.541(5) . ?
C30 C31 1.533(5) . ?
C30 C32 1.538(5) . ?
C30 C33 1.523(5) . ?
C30 N3 1.458(5) . ?
C34 N4 1.345(4) . ?
C34 O1 1.310(4) . ?
C34 O2 1.271(4) . ?
C34 Nb1 2.586(4) . ?
C35 N4 1.463(4) . ?
C35 O3 1.308(4) . ?
C35 O4 1.200(4) . ?
C36 C37 1.525(5) . ?
C36 C38 1.515(6) . ?
C36 C39 1.515(5) . ?
C36 N4 1.504(5) . ?
C40 C41 1.410(5) . ?
C40 C43 1.523(5) . ?
C40 N5 1.329(4) . ?
C41 C42 1.389(5) . ?
C42 C44 1.506(5) . ?
C42 N6 1.342(4) . ?
C45 C46 1.409(5) . ?
C45 C50 1.398(5) . ?
C45 N5 1.456(4) . ?
C46 C47 1.392(5) . ?
C46 C51 1.512(6) . ?
C47 C48 1.384(6) . ?
C48 C49 1.360(5) . ?
C49 C50 1.403(5) . ?
C50 C54 1.510(5) . ?
C51 C52 1.532(5) . ?
C51 C53 1.535(5) . ?
C54 C55 1.522(5) . ?
C54 C56 1.535(5) . ?
C57 C58 1.413(5) . ?
C57 C62 1.411(5) . ?
C57 N6 1.450(4) . ?
C58 C59 1.396(5) . ?
C58 C63 1.512(5) . ?
C59 C60 1.376(6) . ?
C60 C61 1.363(6) . ?
C61 C62 1.395(5) . ?
C62 C66 1.519(6) . ?
C63 C64 1.513(6) . ?
C63 C65 1.509(5) . ?
C66 C67 1.528(5) . ?
C66 C68 1.533(5) . ?
C69 C70 1.536(6) . ?
C69 C71 1.537(5) . ?
C69 C72 1.517(6) . ?
C69 N7 1.451(5) . ?
C73 N8 1.352(4) . ?
C73 O5 1.304(4) . ?
C73 O6 1.270(4) . ?
C73 Nb2 2.581(4) . ?
C74 N8 1.473(5) . ?
C74 O7 1.303(4) . ?
C74 O8 1.197(4) . ?
C75 C76 1.527(5) . ?
C75 C77 1.513(5) . ?
C75 C78 1.515(5) . ?
C75 N8 1.507(5) . ?
C79 C80 1.515(7) . ?
C80 C81 1.389(7) . ?
C80 C85 1.383(7) . ?
C81 C82 1.347(7) . ?
C82 C83 1.396(6) . ?
C83 C84 1.370(5) . ?
C84 C85 1.386(6) . ?
N1 Nb1 2.193(3) . ?
N2 Nb1 2.182(3) . ?
N3 Nb1 1.748(3) . ?
N5 Nb2 2.211(3) . ?
N6 Nb2 2.167(3) . ?
N7 Nb2 1.755(3) . ?
O1 Nb1 2.106(2) . ?
O2 Nb1 2.323(2) . ?
O3 Nb2 2.039(2) . ?
O5 Nb2 2.085(2) . ?
O6 Nb2 2.340(2) . ?
O7 Nb1 2.049(2) . ?

loop_
_platon_squeeze_void_nr
_platon_squeeze_void_average_x
_platon_squeeze_void_average_y
_platon_squeeze_void_average_z
_platon_squeeze_void_volume
_platon_squeeze_void_count_electrons
_platon_squeeze_void_content
1 0.500 1.000 0.500 653 165 ' '
2 0.500 0.500 1.000 653 165 ' '
